data_1543218
loop_
_publ_author_name
'El Bouakher, Abderrahman'
'Le Goff, Ronan'
'Tasserie, Jordan'
'Lhoste, J\'er\^ome'
'Martel, Arnaud'
'Comesse, S\'ebastien'

_publ_section_title
;
 Synthesis of Oxazolidin-4-ones: Domino
 O-Alkylation/Aza-Michael/Intramolecular Retro-Claisen Condensation.
;
_journal_issue 10
_journal_name_full 'Organic letters'
_journal_page_first 2383
_journal_page_last 2386
_journal_paper_doi 10.1021/acs.orglett.6b00851
_journal_volume 18
_journal_year 2016
_chemical_absolute_configuration rm
_chemical_formula_moiety 'C22 H23 N O5'
_chemical_formula_sum 'C22 H23 N O5'
_chemical_formula_weight 381.41
_chemical_name_systematic
; 
 ? 
;
_space_group_IT_number 1
_symmetry_cell_setting triclinic
_symmetry_space_group_name_Hall 'P 1'
_symmetry_space_group_name_H-M 'P 1'
_atom_sites_solution_hydrogens geom
_atom_sites_solution_primary direct
_atom_sites_solution_secondary difmap
_audit_creation_method SHELXL-97
_cell_angle_alpha 75.302(7)
_cell_angle_beta 81.673(8)
_cell_angle_gamma 89.125(8)
_cell_formula_units_Z 3
_cell_length_a 7.8503(14)
_cell_length_b 11.0271(19)
_cell_length_c 17.767(3)
_cell_measurement_reflns_used 371
_cell_measurement_temperature 296(2)
_cell_measurement_theta_max 22.9
_cell_measurement_theta_min 2.7
_cell_volume 1471.6(4)
_computing_cell_refinement 'SAINT-Plus (Bruker, 2007)'
_computing_data_collection 'APEX2 (Bruker, 2007)'
_computing_data_reduction 'SAINT-Plus (Bruker, 2007)'
_computing_structure_refinement 'SHELXL-97 (Sheldrick, 2008)'
_computing_structure_solution 'SHELXS-97 (Sheldrick, 2008)'
_diffrn_ambient_temperature 296(2)
_diffrn_measured_fraction_theta_full 0.996
_diffrn_measured_fraction_theta_max 0.996
_diffrn_measurement_device_type 'Bruker APEXII'
_diffrn_measurement_method '\w scans'
_diffrn_radiation_monochromator graphite
_diffrn_radiation_source 'fine-focus sealed tube'
_diffrn_radiation_type MoK\a
_diffrn_radiation_wavelength 0.71073
_diffrn_reflns_av_R_equivalents 0.0863
_diffrn_reflns_av_sigmaI/netI 0.1268
_diffrn_reflns_limit_h_max 10
_diffrn_reflns_limit_h_min -10
_diffrn_reflns_limit_k_max 14
_diffrn_reflns_limit_k_min -14
_diffrn_reflns_limit_l_max 23
_diffrn_reflns_limit_l_min -23
_diffrn_reflns_number 40583
_diffrn_reflns_theta_full 27.51
_diffrn_reflns_theta_max 27.51
_diffrn_reflns_theta_min 1.91
_diffrn_standards_decay_% 0
_diffrn_standards_interval_count 0
_diffrn_standards_number 0
_exptl_absorpt_coefficient_mu 0.092
_exptl_absorpt_correction_T_max 0.746
_exptl_absorpt_correction_T_min 0.538
_exptl_absorpt_correction_type multi-scan
_exptl_absorpt_process_details '(SHELX76; Sheldrick, 2008)'
_exptl_crystal_colour colorless
_exptl_crystal_density_diffrn 1.291
_exptl_crystal_density_meas ?
_exptl_crystal_density_method 'not measured'
_exptl_crystal_description needle
_exptl_crystal_F_000 606
_exptl_crystal_size_max 0.36
_exptl_crystal_size_mid 0.10
_exptl_crystal_size_min 0.07
_refine_diff_density_max 0.196
_refine_diff_density_min -0.182
_refine_diff_density_rms 0.049
_refine_ls_abs_structure_details 'Flack H D (1983), Acta Cryst. A39, 876-881'
_refine_ls_abs_structure_Flack -0.3(10)
_refine_ls_extinction_coef 0.0220(17)
_refine_ls_extinction_expression Fc^*^=kFc[1+0.001xFc^2^\l^3^/sin(2\q)]^-1/4^
_refine_ls_extinction_method SHELXL
_refine_ls_goodness_of_fit_ref 0.928
_refine_ls_hydrogen_treatment constr
_refine_ls_matrix_type full
_refine_ls_number_parameters 764
_refine_ls_number_reflns 13450
_refine_ls_number_restraints 3
_refine_ls_restrained_S_all 0.928
_refine_ls_R_factor_all 0.1733
_refine_ls_R_factor_gt 0.0574
_refine_ls_shift/su_max 0.000
_refine_ls_shift/su_mean 0.000
_refine_ls_structure_factor_coef Fsqd
_refine_ls_weighting_details 'calc w=1/[\s^2^(Fo^2^)+(0.0664P)^2^+0.0000P] where P=(Fo^2^+2Fc^2^)/3'
_refine_ls_weighting_scheme calc
_refine_ls_wR_factor_gt 0.1226
_refine_ls_wR_factor_ref 0.1674
_reflns_number_gt 5790
_reflns_number_total 13450
_reflns_threshold_expression >2sigma(I)
_cod_data_source_file ol6b00851_si_002.cif
_cod_data_source_block C22H23NO5
_cod_depositor_comments
;
The following automatic conversions were performed:

'_exptl_crystal_density_meas' value 'not measured' was changed to '?'
- the value is perceived as not measured.

Automatic conversion script
Id: cif_fix_values 4268 2015-11-12 08:31:59Z antanas 

 Adding full bibliography for 1543214--1543218.cif.
;
_cod_original_sg_symbol_Hall P1
_cod_original_sg_symbol_H-M P1
_cod_database_code 1543218

loop_
_symmetry_equiv_pos_as_xyz
'x, y, z'

loop_
_atom_site_label
_atom_site_type_symbol
_atom_site_fract_x
_atom_site_fract_y
_atom_site_fract_z
_atom_site_U_iso_or_equiv
_atom_site_adp_type
_atom_site_occupancy
_atom_site_symmetry_multiplicity
_atom_site_calc_flag
_atom_site_refinement_flags
C1 C 0.3588(6) 0.2627(4) 0.6514(2) 0.0513(11) Uani 1 1 d .
H1 H 0.4378 0.2563 0.6082 0.062 Uiso 1 1 calc R
C2 C 0.3057(6) 0.3797(4) 0.6594(3) 0.0578(12) Uani 1 1 d .
H2 H 0.3499 0.4516 0.6220 0.069 Uiso 1 1 calc R
C3 C 0.1871(6) 0.3895(4) 0.7227(3) 0.0599(12) Uani 1 1 d .
H3 H 0.1505 0.4680 0.7279 0.072 Uiso 1 1 calc R
C4 C 0.1229(6) 0.2832(5) 0.7784(3) 0.0626(13) Uani 1 1 d .
H4 H 0.0418 0.2899 0.8207 0.075 Uiso 1 1 calc R
C5 C 0.1788(6) 0.1660(4) 0.7715(2) 0.0545(12) Uani 1 1 d .
H5 H 0.1381 0.0945 0.8102 0.065 Uiso 1 1 calc R
C6 C 0.2950(5) 0.1551(4) 0.7073(2) 0.0457(10) Uani 1 1 d .
C7 C 0.3492(6) 0.0285(4) 0.7019(3) 0.0524(11) Uani 1 1 d .
O1 O 0.4318(4) 0.0303(2) 0.63018(17) 0.0517(7) Uani 1 1 d .
O2 O 0.3249(5) -0.0653(3) 0.7550(2) 0.0837(11) Uani 1 1 d .
C8 C 0.4915(6) -0.0861(4) 0.6136(3) 0.0540(12) Uani 1 1 d .
H8A H 0.4479 -0.1560 0.6573 0.065 Uiso 1 1 calc R
H8B H 0.6163 -0.0869 0.6070 0.065 Uiso 1 1 calc R
C9 C 0.4292(5) -0.0996(4) 0.5394(2) 0.0462(10) Uani 1 1 d .
C10 C 0.5047(6) -0.2184(4) 0.5199(3) 0.0655(13) Uani 1 1 d .
H10A H 0.4590 -0.2319 0.4753 0.098 Uiso 1 1 calc R
H10B H 0.4747 -0.2889 0.5643 0.098 Uiso 1 1 calc R
H10C H 0.6278 -0.2091 0.5078 0.098 Uiso 1 1 calc R
C11 C 0.4878(6) 0.0124(4) 0.4707(3) 0.0646(13) Uani 1 1 d .
H11A H 0.4406 0.0875 0.4823 0.097 Uiso 1 1 calc R
H11B H 0.4485 0.0012 0.4241 0.097 Uiso 1 1 calc R
H11C H 0.6113 0.0191 0.4623 0.097 Uiso 1 1 calc R
N1 N 0.2375(4) -0.1116(3) 0.55323(18) 0.0411(8) Uani 1 1 d .
C12 C 0.1478(6) -0.2091(4) 0.6058(3) 0.0492(11) Uani 1 1 d .
O3 O 0.2074(4) -0.2941(3) 0.65356(18) 0.0647(9) Uani 1 1 d .
C13 C -0.0358(6) -0.1943(4) 0.5946(3) 0.0576(12) Uani 1 1 d .
H13A H -0.0849 -0.2728 0.5915 0.069 Uiso 1 1 calc R
H13B H -0.1019 -0.1676 0.6378 0.069 Uiso 1 1 calc R
O4 O -0.0357(3) -0.1007(3) 0.52222(16) 0.0531(7) Uani 1 1 d .
C14 C 0.1179(5) -0.0263(4) 0.5102(2) 0.0445(10) Uani 1 1 d .
H14 H 0.1637 -0.0005 0.4541 0.053 Uiso 1 1 calc R
C15 C 0.0771(5) 0.0884(4) 0.5419(2) 0.0453(10) Uani 1 1 d .
H15A H 0.0179 0.0615 0.5954 0.054 Uiso 1 1 calc R
H15B H 0.1841 0.1302 0.5432 0.054 Uiso 1 1 calc R
C16 C -0.0337(6) 0.1809(4) 0.4929(3) 0.0507(11) Uani 1 1 d .
O5 O -0.0472(5) 0.1746(3) 0.42623(19) 0.0834(12) Uani 1 1 d .
C17 C -0.1181(5) 0.2819(4) 0.5247(2) 0.0441(10) Uani 1 1 d .
C18 C -0.2329(6) 0.3578(4) 0.4823(3) 0.0578(12) Uani 1 1 d .
H18 H -0.2592 0.3414 0.4364 0.069 Uiso 1 1 calc R
C19 C -0.3081(6) 0.4570(4) 0.5075(3) 0.0662(14) Uani 1 1 d .
H19 H -0.3849 0.5071 0.4787 0.079 Uiso 1 1 calc R
C20 C -0.2696(6) 0.4816(4) 0.5747(3) 0.0632(13) Uani 1 1 d .
H20 H -0.3186 0.5495 0.5912 0.076 Uiso 1 1 calc R
C21 C -0.1593(6) 0.4066(4) 0.6180(3) 0.0619(12) Uani 1 1 d .
H21 H -0.1343 0.4231 0.6641 0.074 Uiso 1 1 calc R
C22 C -0.0855(5) 0.3070(4) 0.5932(3) 0.0533(11) Uani 1 1 d .
H22 H -0.0121 0.2557 0.6234 0.064 Uiso 1 1 calc R
C23 C 0.2179(6) 0.5857(4) 0.3049(3) 0.0573(12) Uani 1 1 d .
H23 H 0.2323 0.5801 0.2530 0.069 Uiso 1 1 calc R
C24 C 0.1518(7) 0.6934(5) 0.3238(3) 0.0715(14) Uani 1 1 d .
H24 H 0.1238 0.7606 0.2843 0.086 Uiso 1 1 calc R
C25 C 0.1277(7) 0.7013(5) 0.3999(4) 0.0759(15) Uani 1 1 d .
H25 H 0.0851 0.7741 0.4123 0.091 Uiso 1 1 calc R
C26 C 0.1665(7) 0.6016(6) 0.4579(3) 0.0794(16) Uani 1 1 d .
H26 H 0.1452 0.6053 0.5101 0.095 Uiso 1 1 calc R
C27 C 0.2363(7) 0.4964(5) 0.4397(3) 0.0691(14) Uani 1 1 d .
H27 H 0.2667 0.4306 0.4794 0.083 Uiso 1 1 calc R
C28 C 0.2621(6) 0.4870(4) 0.3632(3) 0.0518(11) Uani 1 1 d .
C29 C 0.3416(7) 0.3739(4) 0.3465(3) 0.0639(13) Uani 1 1 d .
O6 O 0.3158(4) 0.3568(2) 0.27727(16) 0.0545(8) Uani 1 1 d .
O7 O 0.4196(7) 0.3012(3) 0.3901(3) 0.1224(19) Uani 1 1 d .
C30 C 0.3895(6) 0.2453(4) 0.2576(3) 0.0580(12) Uani 1 1 d .
H30A H 0.3692 0.1740 0.3031 0.070 Uiso 1 1 calc R
H30B H 0.5129 0.2574 0.2417 0.070 Uiso 1 1 calc R
C31 C 0.3055(6) 0.2209(4) 0.1905(2) 0.0499(11) Uani 1 1 d .
C32 C 0.3232(6) 0.3332(4) 0.1198(3) 0.0697(14) Uani 1 1 d .
H32A H 0.2586 0.4013 0.1332 0.104 Uiso 1 1 calc R
H32B H 0.2799 0.3113 0.0771 0.104 Uiso 1 1 calc R
H32C H 0.4424 0.3583 0.1044 0.104 Uiso 1 1 calc R
C33 C 0.4017(6) 0.1105(5) 0.1657(3) 0.0681(13) Uani 1 1 d .
H33A H 0.3559 0.0941 0.1220 0.102 Uiso 1 1 calc R
H33B H 0.3868 0.0371 0.2090 0.102 Uiso 1 1 calc R
H33C H 0.5221 0.1319 0.1508 0.102 Uiso 1 1 calc R
N2 N 0.1217(4) 0.1842(3) 0.21943(19) 0.0475(9) Uani 1 1 d .
C34 C 0.0681(7) 0.0766(4) 0.2748(3) 0.0579(13) Uani 1 1 d .
O8 O 0.1594(5) 0.0010(3) 0.31285(18) 0.0775(10) Uani 1 1 d .
C35 C -0.1244(7) 0.0717(5) 0.2799(3) 0.0757(15) Uani 1 1 d .
H35A H -0.1633 -0.0102 0.2777 0.091 Uiso 1 1 calc R
H35B H -0.1793 0.0889 0.3285 0.091 Uiso 1 1 calc R
O9 O -0.1637(4) 0.1653(3) 0.2142(2) 0.0687(9) Uani 1 1 d .
C36 C -0.0262(5) 0.2552(4) 0.1924(2) 0.0502(11) Uani 1 1 d .
H36 H -0.0048 0.2854 0.1350 0.060 Uiso 1 1 calc R
C37 C -0.0720(6) 0.3657(4) 0.2276(3) 0.0567(12) Uani 1 1 d .
H37A H -0.1174 0.3347 0.2829 0.068 Uiso 1 1 calc R
H37B H 0.0313 0.4154 0.2237 0.068 Uiso 1 1 calc R
C38 C -0.2033(6) 0.4472(4) 0.1861(3) 0.0528(11) Uani 1 1 d .
O10 O -0.2537(4) 0.4226(3) 0.12988(19) 0.0705(9) Uani 1 1 d .
C39 C -0.2681(6) 0.5581(4) 0.2146(3) 0.0532(11) Uani 1 1 d .
C40 C -0.3759(6) 0.6400(5) 0.1715(3) 0.0711(14) Uani 1 1 d .
H40 H -0.4073 0.6237 0.1265 0.085 Uiso 1 1 calc R
C41 C -0.4367(7) 0.7449(5) 0.1943(4) 0.0828(17) Uani 1 1 d .
H41 H -0.5060 0.8000 0.1639 0.099 Uiso 1 1 calc R
C42 C -0.3956(7) 0.7676(5) 0.2610(4) 0.0824(16) Uani 1 1 d .
H42 H -0.4392 0.8373 0.2770 0.099 Uiso 1 1 calc R
C43 C -0.2907(7) 0.6888(5) 0.3048(3) 0.0793(16) Uani 1 1 d .
H43 H -0.2620 0.7051 0.3503 0.095 Uiso 1 1 calc R
C44 C -0.2272(6) 0.5847(4) 0.2811(3) 0.0653(13) Uani 1 1 d .
H44 H -0.1552 0.5315 0.3110 0.078 Uiso 1 1 calc R
C45 C 0.7255(6) 0.0708(5) 0.9158(3) 0.0661(13) Uani 1 1 d .
H45 H 0.7705 0.0022 0.9487 0.079 Uiso 1 1 calc R
C46 C 0.6571(8) 0.1692(6) 0.9454(4) 0.0822(16) Uani 1 1 d .
H46 H 0.6577 0.1666 0.9981 0.099 Uiso 1 1 calc R
C47 C 0.5884(7) 0.2706(6) 0.8975(4) 0.0853(17) Uani 1 1 d .
H47 H 0.5403 0.3354 0.9176 0.102 Uiso 1 1 calc R
C48 C 0.5924(7) 0.2741(6) 0.8202(4) 0.0850(16) Uani 1 1 d .
H48 H 0.5484 0.3431 0.7873 0.102 Uiso 1 1 calc R
C49 C 0.6595(6) 0.1784(5) 0.7897(3) 0.0701(14) Uani 1 1 d .
H49 H 0.6602 0.1828 0.7367 0.084 Uiso 1 1 calc R
C50 C 0.7263(5) 0.0755(4) 0.8375(3) 0.0510(11) Uani 1 1 d .
C51 C 0.7984(6) -0.0259(5) 0.8013(3) 0.0594(12) Uani 1 1 d .
O11 O 0.8468(4) -0.1224(3) 0.85413(18) 0.0625(8) Uani 1 1 d .
O12 O 0.8133(6) -0.0181(4) 0.7319(2) 0.0977(13) Uani 1 1 d .
C52 C 0.9217(6) -0.2289(4) 0.8279(3) 0.0667(13) Uani 1 1 d .
H52A H 1.0447 -0.2301 0.8296 0.080 Uiso 1 1 calc R
H52B H 0.9035 -0.2223 0.7742 0.080 Uiso 1 1 calc R
C53 C 0.8365(5) -0.3483(4) 0.8818(3) 0.0530(11) Uani 1 1 d .
C54 C 0.9310(6) -0.4589(5) 0.8600(4) 0.0820(16) Uani 1 1 d .
H54A H 0.9281 -0.4542 0.8055 0.123 Uiso 1 1 calc R
H54B H 0.8761 -0.5357 0.8919 0.123 Uiso 1 1 calc R
H54C H 1.0485 -0.4564 0.8690 0.123 Uiso 1 1 calc R
C55 C 0.8490(6) -0.3538(5) 0.9675(3) 0.0746(15) Uani 1 1 d .
H55A H 0.7997 -0.4318 1.0005 0.112 Uiso 1 1 calc R
H55B H 0.7873 -0.2855 0.9821 0.112 Uiso 1 1 calc R
H55C H 0.9677 -0.3476 0.9738 0.112 Uiso 1 1 calc R
N3 N 0.6526(4) -0.3546(3) 0.8692(2) 0.0488(9) Uani 1 1 d .
C56 C 0.6043(6) -0.3636(4) 0.8006(3) 0.0562(12) Uani 1 1 d .
O13 O 0.6964(5) -0.3572(3) 0.73814(19) 0.0754(10) Uani 1 1 d .
C57 C 0.4141(6) -0.3859(5) 0.8159(3) 0.0624(12) Uani 1 1 d .
H57A H 0.3551 -0.3112 0.7921 0.075 Uiso 1 1 calc R
H57B H 0.3826 -0.4544 0.7951 0.075 Uiso 1 1 calc R
O14 O 0.3717(4) -0.4169(3) 0.89950(19) 0.0645(9) Uani 1 1 d .
C58 C 0.5024(5) -0.3633(4) 0.9288(3) 0.0507(11) Uani 1 1 d .
H58 H 0.5254 -0.4193 0.9785 0.061 Uiso 1 1 calc R
C59 C 0.4443(6) -0.2371(4) 0.9420(2) 0.0554(12) Uani 1 1 d .
H59A H 0.5425 -0.1921 0.9500 0.066 Uiso 1 1 calc R
H59B H 0.4017 -0.1881 0.8953 0.066 Uiso 1 1 calc R
C60 C 0.3041(6) -0.2502(5) 1.0125(3) 0.0542(12) Uani 1 1 d .
O15 O 0.2747(5) -0.3509(3) 1.0597(2) 0.0863(11) Uani 1 1 d .
C61 C 0.2080(5) -0.1377(4) 1.0234(2) 0.0538(11) Uani 1 1 d .
C62 C 0.2478(6) -0.0190(5) 0.9753(3) 0.0622(13) Uani 1 1 d .
H62 H 0.3372 -0.0081 0.9335 0.075 Uiso 1 1 calc R
C63 C 0.1563(7) 0.0844(5) 0.9886(3) 0.0754(15) Uani 1 1 d .
H63 H 0.1852 0.1641 0.9563 0.091 Uiso 1 1 calc R
C64 C 0.0230(8) 0.0678(7) 1.0497(4) 0.0860(17) Uani 1 1 d .
H64 H -0.0399 0.1364 1.0583 0.103 Uiso 1 1 calc R
C65 C -0.0178(7) -0.0486(7) 1.0978(4) 0.0921(19) Uani 1 1 d .
H65 H -0.1078 -0.0587 1.1393 0.110 Uiso 1 1 calc R
C66 C 0.0723(6) -0.1511(5) 1.0856(3) 0.0742(15) Uani 1 1 d .
H66 H 0.0431 -0.2300 1.1189 0.089 Uiso 1 1 calc R

loop_
_atom_site_aniso_label
_atom_site_aniso_U_11
_atom_site_aniso_U_22
_atom_site_aniso_U_33
_atom_site_aniso_U_23
_atom_site_aniso_U_13
_atom_site_aniso_U_12
C1 0.058(3) 0.046(3) 0.048(3) -0.009(2) -0.008(2) -0.001(2)
C2 0.062(3) 0.046(3) 0.066(3) -0.015(2) -0.008(3) 0.001(2)
C3 0.061(3) 0.053(3) 0.073(3) -0.027(3) -0.014(3) 0.008(2)
C4 0.064(3) 0.064(3) 0.063(3) -0.025(3) -0.003(2) 0.008(3)
C5 0.059(3) 0.048(3) 0.053(3) -0.007(2) -0.005(2) -0.007(2)
C6 0.051(3) 0.042(3) 0.048(2) -0.015(2) -0.013(2) 0.003(2)
C7 0.051(3) 0.054(3) 0.056(3) -0.018(2) -0.013(2) 0.005(2)
O1 0.062(2) 0.0383(17) 0.0566(18) -0.0136(14) -0.0127(15) 0.0061(14)
O2 0.118(3) 0.049(2) 0.070(2) -0.0030(18) 0.007(2) 0.0053(19)
C8 0.052(3) 0.045(3) 0.070(3) -0.020(2) -0.017(2) 0.017(2)
C9 0.045(3) 0.040(2) 0.054(3) -0.014(2) -0.005(2) 0.0151(19)
C10 0.051(3) 0.059(3) 0.092(4) -0.032(3) -0.008(2) 0.020(2)
C11 0.050(3) 0.067(3) 0.065(3) -0.001(2) 0.002(2) 0.009(2)
N1 0.040(2) 0.0348(18) 0.0460(19) -0.0055(16) -0.0073(15) 0.0101(15)
C12 0.052(3) 0.046(3) 0.053(3) -0.019(2) -0.005(2) 0.004(2)
O3 0.071(2) 0.0429(18) 0.072(2) 0.0050(16) -0.0179(17) 0.0063(16)
C13 0.053(3) 0.056(3) 0.061(3) -0.010(2) -0.006(2) 0.001(2)
O4 0.0459(18) 0.0595(18) 0.0569(18) -0.0167(15) -0.0146(14) 0.0063(15)
C14 0.048(3) 0.043(2) 0.043(2) -0.0110(19) -0.0104(19) 0.009(2)
C15 0.052(3) 0.040(2) 0.046(2) -0.0107(19) -0.015(2) 0.0139(19)
C16 0.054(3) 0.049(3) 0.050(3) -0.013(2) -0.014(2) 0.018(2)
O5 0.118(3) 0.085(3) 0.058(2) -0.0268(19) -0.039(2) 0.054(2)
C17 0.044(3) 0.039(2) 0.047(2) -0.006(2) -0.010(2) 0.0130(19)
C18 0.056(3) 0.055(3) 0.062(3) -0.009(2) -0.018(2) 0.020(2)
C19 0.057(3) 0.059(3) 0.078(3) -0.005(3) -0.016(3) 0.023(2)
C20 0.052(3) 0.045(3) 0.091(4) -0.021(3) 0.000(3) 0.014(2)
C21 0.057(3) 0.058(3) 0.079(3) -0.029(3) -0.019(3) 0.017(2)
C22 0.051(3) 0.047(3) 0.064(3) -0.016(2) -0.012(2) 0.016(2)
C23 0.070(3) 0.050(3) 0.056(3) -0.019(2) -0.014(2) 0.000(2)
C24 0.083(4) 0.057(3) 0.079(4) -0.022(3) -0.020(3) 0.010(3)
C25 0.076(4) 0.064(4) 0.095(4) -0.037(3) -0.010(3) -0.001(3)
C26 0.095(4) 0.084(4) 0.063(3) -0.031(3) 0.000(3) -0.017(3)
C27 0.098(4) 0.052(3) 0.059(3) -0.014(3) -0.016(3) -0.010(3)
C28 0.059(3) 0.046(3) 0.052(3) -0.013(2) -0.014(2) -0.007(2)
C29 0.091(4) 0.045(3) 0.062(3) -0.013(3) -0.031(3) 0.000(3)
O6 0.067(2) 0.0441(18) 0.0550(18) -0.0124(14) -0.0187(15) 0.0087(15)
O7 0.216(5) 0.068(3) 0.116(3) -0.038(2) -0.112(4) 0.061(3)
C30 0.060(3) 0.050(3) 0.067(3) -0.018(2) -0.017(2) 0.010(2)
C31 0.048(3) 0.048(3) 0.051(3) -0.010(2) -0.007(2) 0.002(2)
C32 0.066(3) 0.073(3) 0.061(3) -0.001(3) -0.006(2) -0.006(3)
C33 0.066(3) 0.073(3) 0.072(3) -0.032(3) -0.009(3) 0.020(3)
N2 0.052(2) 0.040(2) 0.050(2) -0.0098(17) -0.0068(17) 0.0048(17)
C34 0.086(4) 0.045(3) 0.042(3) -0.017(2) 0.003(3) -0.001(3)
O8 0.119(3) 0.044(2) 0.061(2) -0.0009(16) -0.008(2) 0.0111(19)
C35 0.082(4) 0.082(4) 0.064(3) -0.028(3) 0.008(3) -0.025(3)
O9 0.056(2) 0.078(2) 0.077(2) -0.032(2) -0.0030(17) -0.0095(18)
C36 0.051(3) 0.051(3) 0.051(3) -0.018(2) -0.008(2) 0.002(2)
C37 0.060(3) 0.058(3) 0.058(3) -0.023(2) -0.016(2) 0.015(2)
C38 0.043(3) 0.060(3) 0.051(3) -0.008(2) -0.005(2) 0.002(2)
O10 0.072(2) 0.080(2) 0.065(2) -0.0199(18) -0.0240(18) 0.0133(18)
C39 0.045(3) 0.054(3) 0.055(3) -0.006(2) -0.002(2) 0.003(2)
C40 0.064(3) 0.074(4) 0.071(3) -0.010(3) -0.010(3) 0.011(3)
C41 0.076(4) 0.067(4) 0.096(4) -0.007(3) -0.012(3) 0.029(3)
C42 0.067(4) 0.063(4) 0.116(5) -0.029(4) -0.004(4) 0.014(3)
C43 0.073(4) 0.077(4) 0.098(4) -0.039(3) -0.018(3) 0.014(3)
C44 0.063(3) 0.051(3) 0.082(4) -0.016(3) -0.017(3) 0.015(2)
C45 0.075(4) 0.062(3) 0.062(3) -0.018(3) -0.010(3) -0.002(3)
C46 0.090(4) 0.083(4) 0.080(4) -0.040(3) 0.001(3) -0.004(3)
C47 0.069(4) 0.077(4) 0.113(5) -0.035(4) -0.003(4) 0.004(3)
C48 0.072(4) 0.077(4) 0.108(5) -0.022(4) -0.021(3) 0.008(3)
C49 0.068(4) 0.075(4) 0.067(3) -0.013(3) -0.015(3) -0.001(3)
C50 0.043(3) 0.054(3) 0.055(3) -0.011(2) -0.007(2) -0.010(2)
C51 0.054(3) 0.068(3) 0.056(3) -0.018(3) -0.003(2) -0.012(2)
O11 0.080(2) 0.0504(19) 0.0553(18) -0.0142(16) -0.0026(16) 0.0002(16)
O12 0.142(4) 0.093(3) 0.060(2) -0.025(2) -0.015(2) 0.028(2)
C52 0.066(3) 0.059(3) 0.072(3) -0.023(3) 0.012(3) -0.008(2)
C53 0.037(3) 0.054(3) 0.068(3) -0.018(2) -0.004(2) 0.002(2)
C54 0.050(3) 0.066(3) 0.136(5) -0.039(3) -0.010(3) 0.017(3)
C55 0.056(3) 0.088(4) 0.077(3) -0.008(3) -0.026(3) 0.006(3)
N3 0.039(2) 0.052(2) 0.053(2) -0.0137(17) 0.0007(17) 0.0019(16)
C56 0.060(3) 0.048(3) 0.063(3) -0.019(2) -0.005(3) 0.002(2)
O13 0.083(2) 0.085(2) 0.063(2) -0.0344(18) 0.0051(19) -0.0071(19)
C57 0.053(3) 0.063(3) 0.075(3) -0.024(3) -0.012(2) 0.003(2)
O14 0.0457(19) 0.070(2) 0.075(2) -0.0170(17) -0.0035(16) -0.0095(16)
C58 0.039(3) 0.052(3) 0.056(3) -0.010(2) 0.000(2) 0.002(2)
C59 0.050(3) 0.056(3) 0.056(3) -0.014(2) 0.005(2) 0.005(2)
C60 0.045(3) 0.065(3) 0.053(3) -0.017(2) -0.002(2) 0.007(2)
O15 0.090(3) 0.074(2) 0.071(2) 0.007(2) 0.021(2) 0.011(2)
C61 0.047(3) 0.065(3) 0.050(3) -0.018(2) -0.005(2) 0.003(2)
C62 0.060(3) 0.072(3) 0.059(3) -0.028(3) -0.004(2) 0.012(3)
C63 0.080(4) 0.074(4) 0.079(4) -0.032(3) -0.012(3) 0.017(3)
C64 0.080(4) 0.105(5) 0.096(4) -0.067(4) -0.020(4) 0.027(4)
C65 0.070(4) 0.121(6) 0.097(5) -0.065(4) 0.013(3) 0.004(4)
C66 0.066(3) 0.092(4) 0.066(3) -0.032(3) 0.008(3) 0.000(3)

loop_
_atom_type_symbol
_atom_type_description
_atom_type_scat_dispersion_real
_atom_type_scat_dispersion_imag
_atom_type_scat_source
C C 0.0033 0.0016 'International Tables Vol C Tables 4.2.6.8 and 6.1.1.4'
H H 0.0000 0.0000 'International Tables Vol C Tables 4.2.6.8 and 6.1.1.4'
N N 0.0061 0.0033 'International Tables Vol C Tables 4.2.6.8 and 6.1.1.4'
O O 0.0106 0.0060 'International Tables Vol C Tables 4.2.6.8 and 6.1.1.4'

loop_
_geom_angle_atom_site_label_1
_geom_angle_atom_site_label_2
_geom_angle_atom_site_label_3
_geom_angle
C2 C1 C6 120.4(4)
C2 C1 H1 119.8
C6 C1 H1 119.8
C3 C2 C1 120.0(4)
C3 C2 H2 120.0
C1 C2 H2 120.0
C4 C3 C2 120.0(4)
C4 C3 H3 120.0
C2 C3 H3 120.0
C3 C4 C5 120.2(4)
C3 C4 H4 119.9
C5 C4 H4 119.9
C6 C5 C4 120.2(4)
C6 C5 H5 119.9
C4 C5 H5 119.9
C5 C6 C1 119.2(4)
C5 C6 C7 118.3(4)
C1 C6 C7 122.4(4)
O2 C7 O1 123.6(4)
O2 C7 C6 125.0(4)
O1 C7 C6 111.4(4)
C7 O1 C8 119.1(3)
O1 C8 C9 109.5(3)
O1 C8 H8A 109.8
C9 C8 H8A 109.8
O1 C8 H8B 109.8
C9 C8 H8B 109.8
H8A C8 H8B 108.2
N1 C9 C8 109.2(3)
N1 C9 C11 110.2(3)
C8 C9 C11 111.0(4)
N1 C9 C10 109.1(3)
C8 C9 C10 108.5(3)
C11 C9 C10 108.8(4)
C9 C10 H10A 109.5
C9 C10 H10B 109.5
H10A C10 H10B 109.5
C9 C10 H10C 109.5
H10A C10 H10C 109.5
H10B C10 H10C 109.5
C9 C11 H11A 109.5
C9 C11 H11B 109.5
H11A C11 H11B 109.5
C9 C11 H11C 109.5
H11A C11 H11C 109.5
H11B C11 H11C 109.5
C12 N1 C14 109.7(3)
C12 N1 C9 123.9(3)
C14 N1 C9 126.3(3)
O3 C12 N1 126.5(4)
O3 C12 C13 126.4(4)
N1 C12 C13 107.1(4)
O4 C13 C12 105.4(3)
O4 C13 H13A 110.7
C12 C13 H13A 110.7
O4 C13 H13B 110.7
C12 C13 H13B 110.7
H13A C13 H13B 108.8
C14 O4 C13 106.9(3)
O4 C14 N1 104.0(3)
O4 C14 C15 109.0(3)
N1 C14 C15 113.3(3)
O4 C14 H14 110.1
N1 C14 H14 110.1
C15 C14 H14 110.1
C16 C15 C14 112.8(3)
C16 C15 H15A 109.0
C14 C15 H15A 109.0
C16 C15 H15B 109.0
C14 C15 H15B 109.0
H15A C15 H15B 107.8
O5 C16 C17 120.4(4)
O5 C16 C15 119.8(4)
C17 C16 C15 119.7(4)
C22 C17 C18 117.9(4)
C22 C17 C16 123.3(4)
C18 C17 C16 118.7(4)
C19 C18 C17 120.8(4)
C19 C18 H18 119.6
C17 C18 H18 119.6
C20 C19 C18 119.8(4)
C20 C19 H19 120.1
C18 C19 H19 120.1
C19 C20 C21 120.3(4)
C19 C20 H20 119.9
C21 C20 H20 119.9
C20 C21 C22 119.9(5)
C20 C21 H21 120.1
C22 C21 H21 120.1
C21 C22 C17 121.2(4)
C21 C22 H22 119.4
C17 C22 H22 119.4
C28 C23 C24 119.9(4)
C28 C23 H23 120.1
C24 C23 H23 120.1
C25 C24 C23 120.3(5)
C25 C24 H24 119.8
C23 C24 H24 119.8
C24 C25 C26 119.6(5)
C24 C25 H25 120.2
C26 C25 H25 120.2
C25 C26 C27 120.5(5)
C25 C26 H26 119.7
C27 C26 H26 119.7
C26 C27 C28 120.6(5)
C26 C27 H27 119.7
C28 C27 H27 119.7
C27 C28 C23 119.0(4)
C27 C28 C29 118.5(4)
C23 C28 C29 122.4(4)
O7 C29 O6 122.0(5)
O7 C29 C28 124.6(5)
O6 C29 C28 113.4(4)
C29 O6 C30 116.2(3)
O6 C30 C31 108.6(3)
O6 C30 H30A 110.0
C31 C30 H30A 110.0
O6 C30 H30B 110.0
C31 C30 H30B 110.0
H30A C30 H30B 108.4
N2 C31 C32 111.1(4)
N2 C31 C30 109.2(3)
C32 C31 C30 112.0(4)
N2 C31 C33 109.5(3)
C32 C31 C33 108.3(4)
C30 C31 C33 106.6(4)
C31 C32 H32A 109.5
C31 C32 H32B 109.5
H32A C32 H32B 109.5
C31 C32 H32C 109.5
H32A C32 H32C 109.5
H32B C32 H32C 109.5
C31 C33 H33A 109.5
C31 C33 H33B 109.5
H33A C33 H33B 109.5
C31 C33 H33C 109.5
H33A C33 H33C 109.5
H33B C33 H33C 109.5
C34 N2 C36 110.4(4)
C34 N2 C31 123.9(4)
C36 N2 C31 125.7(3)
O8 C34 N2 126.5(5)
O8 C34 C35 127.7(4)
N2 C34 C35 105.7(4)
O9 C35 C34 105.7(4)
O9 C35 H35A 110.6
C34 C35 H35A 110.6
O9 C35 H35B 110.6
C34 C35 H35B 110.6
H35A C35 H35B 108.7
C35 O9 C36 107.1(3)
O9 C36 N2 104.1(3)
O9 C36 C37 110.3(3)
N2 C36 C37 115.1(3)
O9 C36 H36 109.1
N2 C36 H36 109.1
C37 C36 H36 109.1
C38 C37 C36 111.6(4)
C38 C37 H37A 109.3
C36 C37 H37A 109.3
C38 C37 H37B 109.3
C36 C37 H37B 109.3
H37A C37 H37B 108.0
O10 C38 C39 121.2(4)
O10 C38 C37 119.8(4)
C39 C38 C37 119.0(4)
C44 C39 C40 117.5(4)
C44 C39 C38 123.8(4)
C40 C39 C38 118.7(4)
C41 C40 C39 121.1(5)
C41 C40 H40 119.4
C39 C40 H40 119.4
C42 C41 C40 119.9(5)
C42 C41 H41 120.1
C40 C41 H41 120.1
C41 C42 C43 120.4(5)
C41 C42 H42 119.8
C43 C42 H42 119.8
C42 C43 C44 119.6(5)
C42 C43 H43 120.2
C44 C43 H43 120.2
C39 C44 C43 121.4(5)
C39 C44 H44 119.3
C43 C44 H44 119.3
C50 C45 C46 119.6(5)
C50 C45 H45 120.2
C46 C45 H45 120.2
C47 C46 C45 120.7(6)
C47 C46 H46 119.6
C45 C46 H46 119.6
C48 C47 C46 118.8(6)
C48 C47 H47 120.6
C46 C47 H47 120.6
C47 C48 C49 121.5(6)
C47 C48 H48 119.2
C49 C48 H48 119.2
C48 C49 C50 120.1(5)
C48 C49 H49 119.9
C50 C49 H49 119.9
C45 C50 C49 119.3(5)
C45 C50 C51 122.7(4)
C49 C50 C51 118.0(4)
O12 C51 O11 124.7(5)
O12 C51 C50 123.3(5)
O11 C51 C50 112.0(4)
C51 O11 C52 118.6(4)
O11 C52 C53 108.6(3)
O11 C52 H52A 110.0
C53 C52 H52A 110.0
O11 C52 H52B 110.0
C53 C52 H52B 110.0
H52A C52 H52B 108.4
N3 C53 C52 109.4(4)
N3 C53 C54 109.0(4)
C52 C53 C54 107.9(4)
N3 C53 C55 111.0(3)
C52 C53 C55 110.6(4)
C54 C53 C55 108.9(4)
C53 C54 H54A 109.5
C53 C54 H54B 109.5
H54A C54 H54B 109.5
C53 C54 H54C 109.5
H54A C54 H54C 109.5
H54B C54 H54C 109.5
C53 C55 H55A 109.5
C53 C55 H55B 109.5
H55A C55 H55B 109.5
C53 C55 H55C 109.5
H55A C55 H55C 109.5
H55B C55 H55C 109.5
C56 N3 C58 110.2(4)
C56 N3 C53 123.6(3)
C58 N3 C53 126.0(3)
O13 C56 N3 127.6(4)
O13 C56 C57 125.7(5)
N3 C56 C57 106.7(4)
O14 C57 C56 104.8(4)
O14 C57 H57A 110.8
C56 C57 H57A 110.8
O14 C57 H57B 110.8
C56 C57 H57B 110.8
H57A C57 H57B 108.9
C58 O14 C57 107.1(3)
O14 C58 N3 104.4(3)
O14 C58 C59 109.4(3)
N3 C58 C59 113.7(3)
O14 C58 H58 109.7
N3 C58 H58 109.7
C59 C58 H58 109.7
C60 C59 C58 112.5(3)
C60 C59 H59A 109.1
C58 C59 H59A 109.1
C60 C59 H59B 109.1
C58 C59 H59B 109.1
H59A C59 H59B 107.8
O15 C60 C61 120.8(4)
O15 C60 C59 120.1(4)
C61 C60 C59 119.1(4)
C62 C61 C66 118.1(4)
C62 C61 C60 122.8(4)
C66 C61 C60 119.0(4)
C61 C62 C63 121.0(5)
C61 C62 H62 119.5
C63 C62 H62 119.5
C64 C63 C62 119.4(5)
C64 C63 H63 120.3
C62 C63 H63 120.3
C65 C64 C63 120.4(5)
C65 C64 H64 119.8
C63 C64 H64 119.8
C64 C65 C66 120.7(5)
C64 C65 H65 119.7
C66 C65 H65 119.7
C65 C66 C61 120.4(5)
C65 C66 H66 119.8
C61 C66 H66 119.8

loop_
_geom_bond_atom_site_label_1
_geom_bond_atom_site_label_2
_geom_bond_distance
C1 C2 1.385(6)
C1 C6 1.386(5)
C1 H1 0.9300
C2 C3 1.379(6)
C2 H2 0.9300
C3 C4 1.375(6)
C3 H3 0.9300
C4 C5 1.387(6)
C4 H4 0.9300
C5 C6 1.383(5)
C5 H5 0.9300
C6 C7 1.475(6)
C7 O2 1.207(5)
C7 O1 1.339(5)
O1 C8 1.445(4)
C8 C9 1.513(6)
C8 H8A 0.9700
C8 H8B 0.9700
C9 N1 1.492(5)
C9 C11 1.522(6)
C9 C10 1.529(6)
C10 H10A 0.9600
C10 H10B 0.9600
C10 H10C 0.9600
C11 H11A 0.9600
C11 H11B 0.9600
C11 H11C 0.9600
N1 C12 1.359(5)
N1 C14 1.472(5)
C12 O3 1.231(5)
C12 C13 1.484(6)
C13 O4 1.429(5)
C13 H13A 0.9700
C13 H13B 0.9700
O4 C14 1.428(5)
C14 C15 1.522(5)
C14 H14 0.9800
C15 C16 1.515(5)
C15 H15A 0.9700
C15 H15B 0.9700
C16 O5 1.224(5)
C16 C17 1.477(6)
C17 C22 1.374(6)
C17 C18 1.390(5)
C18 C19 1.378(6)
C18 H18 0.9300
C19 C20 1.365(6)
C19 H19 0.9300
C20 C21 1.368(6)
C20 H20 0.9300
C21 C22 1.374(6)
C21 H21 0.9300
C22 H22 0.9300
C23 C28 1.378(6)
C23 C24 1.387(6)
C23 H23 0.9300
C24 C25 1.363(7)
C24 H24 0.9300
C25 C26 1.367(7)
C25 H25 0.9300
C26 C27 1.368(7)
C26 H26 0.9300
C27 C28 1.373(6)
C27 H27 0.9300
C28 C29 1.465(7)
C29 O7 1.194(5)
C29 O6 1.334(5)
O6 C30 1.452(5)
C30 C31 1.524(6)
C30 H30A 0.9700
C30 H30B 0.9700
C31 N2 1.486(5)
C31 C32 1.515(6)
C31 C33 1.546(6)
C32 H32A 0.9600
C32 H32B 0.9600
C32 H32C 0.9600
C33 H33A 0.9600
C33 H33B 0.9600
C33 H33C 0.9600
N2 C34 1.363(5)
N2 C36 1.461(5)
C34 O8 1.226(5)
C34 C35 1.501(7)
C35 O9 1.417(6)
C35 H35A 0.9700
C35 H35B 0.9700
O9 C36 1.420(5)
C36 C37 1.520(5)
C36 H36 0.9800
C37 C38 1.506(6)
C37 H37A 0.9700
C37 H37B 0.9700
C38 O10 1.219(5)
C38 C39 1.493(6)
C39 C44 1.368(6)
C39 C40 1.390(6)
C40 C41 1.376(7)
C40 H40 0.9300
C41 C42 1.355(7)
C41 H41 0.9300
C42 C43 1.363(7)
C42 H42 0.9300
C43 C44 1.382(6)
C43 H43 0.9300
C44 H44 0.9300
C45 C50 1.378(6)
C45 C46 1.390(7)
C45 H45 0.9300
C46 C47 1.377(7)
C46 H46 0.9300
C47 C48 1.359(8)
C47 H47 0.9300
C48 C49 1.369(7)
C48 H48 0.9300
C49 C50 1.380(6)
C49 H49 0.9300
C50 C51 1.491(6)
C51 O12 1.203(5)
C51 O11 1.319(6)
O11 C52 1.456(5)
C52 C53 1.516(6)
C52 H52A 0.9700
C52 H52B 0.9700
C53 N3 1.498(5)
C53 C54 1.522(6)
C53 C55 1.526(6)
C54 H54A 0.9600
C54 H54B 0.9600
C54 H54C 0.9600
C55 H55A 0.9600
C55 H55B 0.9600
C55 H55C 0.9600
N3 C56 1.355(5)
N3 C58 1.453(5)
C56 O13 1.220(5)
C56 C57 1.492(6)
C57 O14 1.426(5)
C57 H57A 0.9700
C57 H57B 0.9700
O14 C58 1.416(5)
C58 C59 1.521(5)
C58 H58 0.9800
C59 C60 1.520(6)
C59 H59A 0.9700
C59 H59B 0.9700
C60 O15 1.212(5)
C60 C61 1.482(6)
C61 C62 1.381(6)
C61 C66 1.400(6)
C62 C63 1.391(6)
C62 H62 0.9300
C63 C64 1.372(7)
C63 H63 0.9300
C64 C65 1.363(8)
C64 H64 0.9300
C65 C66 1.371(7)
C65 H65 0.9300
C66 H66 0.9300
